data_4133217
loop_
_publ_author_name
'Chu, Jiaxiang'
'Carroll, Timothy G.'
'Wu, Guang'
'Telser, Joshua'
'Dobrovetsky, Roman'
'M\'enard, Gabriel'

_publ_section_title
;
 Probing Hydrogen Atom Transfer at a Phosphorus(V) Oxide Bond Using a
 &quot;Bulky Hydrogen Atom&quot; Surrogate: Analogies to PCET.
;
_journal_issue 45
_journal_name_full 'Journal of the American Chemical Society'
_journal_page_first 15375
_journal_page_last 15383
_journal_paper_doi 10.1021/jacs.8b09063
_journal_volume 140
_journal_year 2018
_chemical_formula_sum 'C56 H60 N O3 P V'
_chemical_formula_weight 918.99
_space_group_crystal_system monoclinic
_space_group_IT_number 14
_space_group_name_Hall '-P 2yn'
_space_group_name_H-M_alt 'P 1 21/n 1'
_atom_sites_solution_hydrogens geom
_audit_creation_method SHELXL-2014/7
_cell_angle_alpha 90
_cell_angle_beta 94.270(4)
_cell_angle_gamma 90
_cell_formula_units_Z 4
_cell_length_a 15.7590(12)
_cell_length_b 13.8266(9)
_cell_length_c 23.4425(17)
_cell_measurement_reflns_used 933
_cell_measurement_temperature 100(2)
_cell_measurement_theta_max 25.35
_cell_measurement_theta_min 1.46
_cell_volume 5093.8(6)
_computing_structure_refinement 'SHELXL-2014/7 (Sheldrick, 2014)'
_diffrn_ambient_temperature 100(2)
_diffrn_measured_fraction_theta_full 0.991
_diffrn_measured_fraction_theta_max 0.991
_diffrn_measurement_device_type 'Bruker Kappa Apex II'
_diffrn_measurement_method 'omega scan'
_diffrn_radiation_type MoK\a
_diffrn_radiation_wavelength 0.71073
_diffrn_reflns_av_R_equivalents 0.1445
_diffrn_reflns_av_unetI/netI 0.2309
_diffrn_reflns_Laue_measured_fraction_full 0.991
_diffrn_reflns_Laue_measured_fraction_max 0.991
_diffrn_reflns_limit_h_max 18
_diffrn_reflns_limit_h_min -14
_diffrn_reflns_limit_k_max 12
_diffrn_reflns_limit_k_min -16
_diffrn_reflns_limit_l_max 26
_diffrn_reflns_limit_l_min -27
_diffrn_reflns_number 19771
_diffrn_reflns_point_group_measured_fraction_full 0.991
_diffrn_reflns_point_group_measured_fraction_max 0.991
_diffrn_reflns_theta_full 24.730
_diffrn_reflns_theta_max 24.730
_diffrn_reflns_theta_min 1.507
_exptl_absorpt_coefficient_mu 0.272
_exptl_absorpt_correction_T_max 0.7451
_exptl_absorpt_correction_T_min 0.6298
_exptl_absorpt_correction_type multi-scan
_exptl_absorpt_process_details sadabs
_exptl_crystal_colour dark_brown
_exptl_crystal_density_diffrn 1.198
_exptl_crystal_description block
_exptl_crystal_F_000 1944
_exptl_crystal_size_max 0.150
_exptl_crystal_size_mid 0.100
_exptl_crystal_size_min 0.100
_refine_diff_density_max 1.597
_refine_diff_density_min -0.670
_refine_diff_density_rms 0.120
_refine_ls_extinction_method none
_refine_ls_goodness_of_fit_ref 1.017
_refine_ls_hydrogen_treatment constr
_refine_ls_matrix_type full
_refine_ls_number_parameters 572
_refine_ls_number_reflns 8638
_refine_ls_number_restraints 26
_refine_ls_restrained_S_all 1.025
_refine_ls_R_factor_all 0.2377
_refine_ls_R_factor_gt 0.1028
_refine_ls_shift/su_max 0.000
_refine_ls_shift/su_mean 0.000
_refine_ls_structure_factor_coef Fsqd
_refine_ls_weighting_details 'w=1/[\s^2^(Fo^2^)+(0.1563P)^2^] where P=(Fo^2^+2Fc^2^)/3'
_refine_ls_weighting_scheme calc
_refine_ls_wR_factor_gt 0.2507
_refine_ls_wR_factor_ref 0.3228
_reflns_Friedel_coverage 0.000
_reflns_number_gt 3620
_reflns_number_total 8638
_reflns_threshold_expression 'I > 2\s(I)'
_cod_data_source_file ja8b09063_si_005.cif
_cod_data_source_block cjx16100302_0m_a
_cod_original_sg_symbol_H-M 'P 21/n'
_cod_original_formula_sum 'C56 H60 N1 O3 P V'
_cod_database_code 4133217
_shelx_shelxl_version_number 2014/7
_shelx_space_group_comment
;
The symmetry employed for this shelxl refinement is uniquely defined
by the following loop, which should always be used as a source of
symmetry information in preference to the above space-group names.
They are only intended as comments.
;
_shelx_estimated_absorpt_t_min 0.960
_shelx_estimated_absorpt_t_max 0.973

loop_
_space_group_symop_operation_xyz
'x, y, z'
'-x+1/2, y+1/2, -z+1/2'
'-x, -y, -z'
'x-1/2, -y-1/2, z-1/2'

loop_
_atom_site_label
_atom_site_type_symbol
_atom_site_fract_x
_atom_site_fract_y
_atom_site_fract_z
_atom_site_U_iso_or_equiv
_atom_site_adp_type
_atom_site_occupancy
_atom_site_site_symmetry_order
_atom_site_calc_flag
_atom_site_refinement_flags_posn
_atom_site_refinement_flags_adp
_atom_site_refinement_flags_occupancy
V1 V 0.56384(10) 0.40325(10) 0.65976(6) 0.0224(4) Uani 1 1 d . . .
P1 P 0.39054(15) 0.48317(15) 0.71781(10) 0.0250(6) Uani 1 1 d . . .
O1 O 0.3305(4) 0.5280(4) 0.6738(2) 0.0289(15) Uani 1 1 d . . .
N4 N 0.6132(4) 0.3079(4) 0.7093(3) 0.0222(16) Uani 1 1 d . . .
N3 N 0.6390(4) 0.5089(5) 0.6519(3) 0.0219(16) Uani 1 1 d . . .
O2 O 0.4068(5) 1.0001(5) 0.6395(3) 0.053(2) Uani 1 1 d D . .
N1 N 0.4812(4) 0.4457(5) 0.6920(3) 0.0213(16) Uani 1 1 d . . .
N2 N 0.5259(5) 0.3492(4) 0.5892(3) 0.0245(17) Uani 1 1 d . . .
C31 C 0.6138(5) 0.6081(5) 0.6491(3) 0.0208(19) Uani 1 1 d . . .
C25 C 0.7287(5) 0.4874(5) 0.6555(3) 0.021(2) Uani 1 1 d . . .
C19 C 0.4434(6) 0.3108(6) 0.5711(4) 0.025(2) Uani 1 1 d . . .
C7 C 0.6441(6) 0.2224(6) 0.6837(3) 0.022(2) Uani 1 1 d . . .
C13 C 0.5845(5) 0.3541(6) 0.5451(3) 0.023(2) Uani 1 1 d . . .
C1 C 0.6126(5) 0.3089(6) 0.7695(4) 0.025(2) Uani 1 1 d . . .
C37 C 0.4245(5) 0.5628(5) 0.7770(4) 0.024(2) Uani 1 1 d . . .
C2 C 0.6093(5) 0.3980(6) 0.7978(4) 0.027(2) Uani 1 1 d . . .
H2 H 0.6089 0.4566 0.7766 0.032 Uiso 1 1 calc R U .
C36 C 0.5319(6) 0.6314(6) 0.6270(3) 0.025(2) Uani 1 1 d . . .
H36 H 0.4950 0.5824 0.6113 0.030 Uiso 1 1 calc R U .
C32 C 0.6685(6) 0.6811(6) 0.6698(3) 0.026(2) Uani 1 1 d . . .
H32 H 0.7251 0.6658 0.6837 0.032 Uiso 1 1 calc R U .
C20 C 0.3871(6) 0.2864(6) 0.6109(4) 0.029(2) Uani 1 1 d . . .
H20 H 0.4038 0.2922 0.6505 0.034 Uiso 1 1 calc R U .
C24 C 0.4179(6) 0.2985(6) 0.5134(3) 0.026(2) Uani 1 1 d . . .
H24 H 0.4565 0.3135 0.4854 0.032 Uiso 1 1 calc R U .
C12 C 0.5877(6) 0.1501(6) 0.6635(3) 0.026(2) Uani 1 1 d . . .
H12 H 0.5285 0.1575 0.6674 0.032 Uiso 1 1 calc R U .
C14 C 0.5971(6) 0.4382(6) 0.5148(3) 0.026(2) Uani 1 1 d . . .
H14 H 0.5684 0.4956 0.5246 0.031 Uiso 1 1 calc R U .
C8 C 0.7297(6) 0.2100(6) 0.6774(4) 0.031(2) Uani 1 1 d . . .
H8 H 0.7688 0.2589 0.6903 0.037 Uiso 1 1 calc R U .
C34 C 0.5583(6) 0.7989(6) 0.6499(4) 0.034(2) Uani 1 1 d . . .
H34 H 0.5387 0.8638 0.6509 0.041 Uiso 1 1 calc R U .
C33 C 0.6407(6) 0.7753(6) 0.6701(4) 0.028(2) Uani 1 1 d . . .
H33 H 0.6783 0.8248 0.6844 0.034 Uiso 1 1 calc R U .
C6 C 0.6127(6) 0.2238(6) 0.8016(4) 0.030(2) Uani 1 1 d . . .
H6 H 0.6158 0.1628 0.7832 0.036 Uiso 1 1 calc R U .
C43 C 0.3456(6) 0.3789(6) 0.7489(4) 0.027(2) Uani 1 1 d . . .
C38 C 0.4900(6) 0.6296(6) 0.7697(4) 0.029(2) Uani 1 1 d . . .
H38 H 0.5202 0.6289 0.7361 0.035 Uiso 1 1 calc R U .
C30 C 0.7721(6) 0.4762(7) 0.7082(4) 0.032(2) Uani 1 1 d . . .
H30 H 0.7434 0.4827 0.7422 0.039 Uiso 1 1 calc R U .
C42 C 0.3830(6) 0.5638(6) 0.8266(4) 0.032(2) Uani 1 1 d . . .
H42 H 0.3393 0.5180 0.8320 0.039 Uiso 1 1 calc R U .
C10 C 0.7045(7) 0.0562(7) 0.6319(4) 0.037(2) Uani 1 1 d . . .
H10 H 0.7252 0.0002 0.6141 0.044 Uiso 1 1 calc R U .
C40 C 0.4683(6) 0.6987(6) 0.8623(4) 0.033(2) Uani 1 1 d . . .
H40 H 0.4832 0.7450 0.8912 0.040 Uiso 1 1 calc R U .
C35 C 0.5051(6) 0.7254(6) 0.6280(4) 0.030(2) Uani 1 1 d . . .
H35 H 0.4488 0.7409 0.6134 0.036 Uiso 1 1 calc R U .
C29 C 0.8589(7) 0.4552(6) 0.7110(5) 0.040(3) Uani 1 1 d . . .
H29 H 0.8893 0.4473 0.7473 0.048 Uiso 1 1 calc R U .
C41 C 0.4050(7) 0.6326(7) 0.8693(4) 0.038(3) Uani 1 1 d . . .
H41 H 0.3758 0.6333 0.9033 0.046 Uiso 1 1 calc R U .
C15 C 0.6504(6) 0.4404(7) 0.4707(4) 0.034(2) Uani 1 1 d . . .
H15 H 0.6565 0.4982 0.4494 0.041 Uiso 1 1 calc R U .
C18 C 0.6311(6) 0.2716(6) 0.5328(4) 0.035(2) Uani 1 1 d . . .
H18 H 0.6252 0.2142 0.5544 0.042 Uiso 1 1 calc R U .
C9 C 0.7595(6) 0.1270(6) 0.6523(4) 0.035(2) Uani 1 1 d . . .
H9 H 0.8189 0.1192 0.6493 0.042 Uiso 1 1 calc R U .
C21 C 0.3059(7) 0.2534(6) 0.5937(4) 0.036(2) Uani 1 1 d . . .
H21 H 0.2672 0.2382 0.6215 0.043 Uiso 1 1 calc R U .
C39 C 0.5098(6) 0.6971(6) 0.8131(4) 0.032(2) Uani 1 1 d . . .
H39 H 0.5534 0.7432 0.8083 0.038 Uiso 1 1 calc R U .
C16 C 0.6954(6) 0.3571(7) 0.4574(4) 0.039(3) Uani 1 1 d . . .
H16 H 0.7322 0.3575 0.4271 0.047 Uiso 1 1 calc R U .
C11 C 0.6173(7) 0.0678(6) 0.6378(4) 0.034(2) Uani 1 1 d . . .
H11 H 0.5784 0.0190 0.6243 0.041 Uiso 1 1 calc R U .
C48 C 0.2641(6) 0.3510(7) 0.7299(4) 0.036(2) Uani 1 1 d . . .
H48 H 0.2335 0.3873 0.7008 0.043 Uiso 1 1 calc R U .
C5 C 0.6082(6) 0.2287(7) 0.8601(4) 0.040(3) Uani 1 1 d . . .
H5 H 0.6070 0.1702 0.8813 0.048 Uiso 1 1 calc R U .
C23 C 0.3370(7) 0.2646(6) 0.4962(4) 0.039(3) Uani 1 1 d . . .
H23 H 0.3206 0.2568 0.4566 0.047 Uiso 1 1 calc R U .
C44 C 0.3893(6) 0.3260(6) 0.7929(4) 0.036(2) Uani 1 1 d . . .
H44 H 0.4451 0.3450 0.8067 0.043 Uiso 1 1 calc R U .
C3 C 0.6065(6) 0.4004(7) 0.8566(4) 0.036(2) Uani 1 1 d . . .
H3 H 0.6055 0.4612 0.8753 0.044 Uiso 1 1 calc R U .
C22 C 0.2812(7) 0.2426(6) 0.5359(4) 0.038(3) Uani 1 1 d . . .
H22 H 0.2257 0.2200 0.5241 0.045 Uiso 1 1 calc R U .
C28 C 0.9012(6) 0.4457(6) 0.6618(4) 0.039(3) Uani 1 1 d . . .
H28 H 0.9602 0.4307 0.6641 0.046 Uiso 1 1 calc R U .
C4 C 0.6053(6) 0.3165(7) 0.8890(4) 0.039(2) Uani 1 1 d . . .
H4 H 0.6026 0.3188 0.9294 0.046 Uiso 1 1 calc R U .
C46 C 0.2705(7) 0.2176(7) 0.7962(4) 0.047(3) Uani 1 1 d . . .
H46 H 0.2452 0.1622 0.8120 0.057 Uiso 1 1 calc R U .
C45 C 0.3513(7) 0.2459(7) 0.8165(4) 0.045(3) Uani 1 1 d . . .
H45 H 0.3810 0.2106 0.8465 0.054 Uiso 1 1 calc R U .
C17 C 0.6854(7) 0.2733(7) 0.4896(4) 0.042(3) Uani 1 1 d . . .
H17 H 0.7165 0.2168 0.4814 0.050 Uiso 1 1 calc R U .
C47 C 0.2262(7) 0.2692(7) 0.7532(4) 0.046(3) Uani 1 1 d . . .
H47 H 0.1705 0.2498 0.7395 0.055 Uiso 1 1 calc R U .
C27 C 0.8578(7) 0.4581(8) 0.6099(4) 0.051(3) Uani 1 1 d . . .
H27 H 0.8863 0.4525 0.5757 0.061 Uiso 1 1 calc R U .
C26 C 0.7696(6) 0.4794(8) 0.6075(4) 0.046(3) Uani 1 1 d . . .
H26 H 0.7390 0.4880 0.5714 0.055 Uiso 1 1 calc R U .
C50 C 0.3557(6) 1.0154(8) 0.6911(5) 0.067(4) Uani 1 1 d D . .
H50A H 0.3291 1.0804 0.6896 0.080 Uiso 1 1 calc R U .
H50B H 0.3101 0.9663 0.6918 0.080 Uiso 1 1 calc R U .
C51 C 0.3529(7) 0.9881(8) 0.5905(5) 0.061(4) Uani 1 1 d . . .
H51A H 0.3107 1.0413 0.5869 0.074 Uiso 1 1 calc R U .
H51B H 0.3220 0.9260 0.5919 0.074 Uiso 1 1 calc R U .
C49 C 0.4148(7) 1.0065(9) 0.7421(5) 0.071(4) Uani 1 1 d D . .
H49A H 0.4393 0.9413 0.7437 0.107 Uiso 1 1 calc R U .
H49B H 0.3842 1.0179 0.7764 0.107 Uiso 1 1 calc R U .
H49C H 0.4605 1.0543 0.7404 0.107 Uiso 1 1 calc R U .
C52 C 0.4081(9) 0.9891(9) 0.5403(5) 0.081(4) Uani 1 1 d . . .
H52A H 0.4422 1.0485 0.5413 0.122 Uiso 1 1 calc R U .
H52B H 0.3719 0.9867 0.5045 0.122 Uiso 1 1 calc R U .
H52C H 0.4460 0.9329 0.5426 0.122 Uiso 1 1 calc R U .
O3 O 0.0000 0.5000 0.5000 0.153(7) Uiso 1 2 d DS . P
C53 C 0.1185(9) 0.4496(12) 0.5634(6) 0.117(6) Uiso 1 1 d D . .
C54 C 0.0380(10) 0.4108(9) 0.5354(7) 0.044(5) Uiso 0.5 1 d D . P
C54B C 0.0659(15) 0.5347(13) 0.5492(10) 0.100(10) Uiso 0.5 1 d D . P
O4 O 0.5296(8) 0.4531(11) -0.0027(8) 0.087(6) Uiso 0.5 1 d D . P
C56 C 0.6592(10) 0.545(2) 0.0099(16) 0.128(13) Uiso 0.5 1 d D . P
C56B C 0.586(2) 0.6600(18) 0.017(2) 0.18(2) Uiso 0.5 1 d D . P
C55 C 0.5671(9) 0.5562(11) 0.0094(9) 0.164(8) Uiso 1 1 d D . .

loop_
_atom_site_aniso_label
_atom_site_aniso_U_11
_atom_site_aniso_U_22
_atom_site_aniso_U_33
_atom_site_aniso_U_23
_atom_site_aniso_U_13
_atom_site_aniso_U_12
V1 0.0201(9) 0.0099(7) 0.0368(9) -0.0020(6) -0.0003(6) 0.0012(7)
P1 0.0217(14) 0.0142(12) 0.0392(13) -0.0029(10) 0.0030(10) -0.0006(10)
O1 0.030(4) 0.015(3) 0.041(4) -0.001(3) -0.007(3) -0.001(3)
N4 0.023(4) 0.007(4) 0.036(4) 0.001(3) -0.002(3) 0.002(3)
N3 0.013(4) 0.013(4) 0.039(4) -0.001(3) 0.002(3) 0.000(3)
O2 0.039(5) 0.036(4) 0.085(6) 0.003(4) -0.007(4) -0.003(4)
N1 0.018(4) 0.011(3) 0.036(4) 0.001(3) 0.007(3) -0.005(3)
N2 0.027(5) 0.009(4) 0.038(4) -0.001(3) 0.002(3) -0.001(3)
C31 0.025(5) 0.005(4) 0.032(5) 0.005(4) 0.003(4) -0.004(4)
C25 0.021(5) 0.009(4) 0.033(5) -0.003(4) 0.000(4) -0.007(4)
C19 0.025(6) 0.008(4) 0.039(5) 0.004(4) -0.005(4) 0.001(4)
C7 0.027(6) 0.012(5) 0.027(5) 0.003(4) -0.001(4) 0.000(4)
C13 0.014(5) 0.022(5) 0.032(5) 0.001(4) -0.007(4) 0.003(4)
C1 0.014(5) 0.023(5) 0.038(5) -0.006(4) 0.000(4) 0.000(4)
C37 0.019(5) 0.005(4) 0.048(6) 0.003(4) -0.005(4) 0.000(4)
C2 0.025(5) 0.021(5) 0.034(5) -0.002(4) -0.003(4) -0.007(4)
C36 0.028(6) 0.012(4) 0.034(5) 0.000(4) -0.010(4) -0.005(4)
C32 0.031(6) 0.011(5) 0.036(5) 0.001(4) -0.004(4) -0.007(4)
C20 0.036(6) 0.019(5) 0.031(5) 0.002(4) 0.004(4) -0.004(4)
C24 0.025(6) 0.021(5) 0.033(5) -0.005(4) 0.004(4) -0.011(4)
C12 0.017(5) 0.017(5) 0.044(5) 0.004(4) -0.004(4) 0.003(4)
C14 0.021(5) 0.020(5) 0.034(5) 0.003(4) -0.008(4) -0.004(4)
C8 0.020(6) 0.023(5) 0.048(6) -0.012(4) -0.005(4) 0.004(4)
C34 0.047(7) 0.011(5) 0.043(6) 0.003(4) -0.001(5) 0.009(5)
C33 0.028(6) 0.014(5) 0.043(5) -0.003(4) 0.000(4) -0.007(4)
C6 0.027(6) 0.017(5) 0.045(6) 0.004(4) -0.001(4) 0.001(4)
C43 0.024(6) 0.014(5) 0.044(5) -0.008(4) 0.005(4) -0.001(4)
C38 0.033(6) 0.010(4) 0.044(5) -0.003(4) 0.005(4) 0.003(4)
C30 0.022(6) 0.041(6) 0.034(5) 0.009(4) -0.003(4) -0.006(5)
C42 0.032(6) 0.026(5) 0.039(6) 0.003(4) 0.011(5) 0.002(4)
C10 0.043(7) 0.019(5) 0.046(6) -0.012(4) -0.007(5) 0.014(5)
C40 0.032(6) 0.020(5) 0.047(6) -0.013(4) -0.003(5) -0.001(5)
C35 0.036(6) 0.018(5) 0.035(5) 0.006(4) -0.003(4) 0.007(4)
C29 0.038(7) 0.023(6) 0.058(7) 0.016(5) -0.004(5) -0.001(5)
C41 0.040(7) 0.035(6) 0.039(6) -0.007(5) -0.004(5) 0.005(5)
C15 0.030(6) 0.041(6) 0.029(5) -0.004(4) -0.006(4) -0.010(5)
C18 0.033(6) 0.021(5) 0.051(6) 0.000(4) 0.006(5) 0.000(5)
C9 0.028(6) 0.030(6) 0.045(6) -0.007(4) -0.004(5) 0.001(5)
C21 0.044(7) 0.021(5) 0.044(6) -0.006(4) 0.012(5) -0.009(5)
C39 0.032(6) 0.012(5) 0.052(6) -0.005(4) 0.001(5) -0.004(4)
C16 0.021(6) 0.053(7) 0.044(6) -0.010(5) 0.006(5) -0.014(5)
C11 0.048(7) 0.011(5) 0.041(6) -0.003(4) -0.005(5) -0.003(5)
C48 0.033(6) 0.030(6) 0.045(6) 0.000(5) 0.013(5) 0.000(5)
C5 0.029(6) 0.043(7) 0.046(6) 0.007(5) -0.002(5) 0.007(5)
C23 0.047(7) 0.033(6) 0.036(6) -0.001(4) -0.011(5) -0.018(5)
C44 0.031(6) 0.024(5) 0.053(6) 0.003(5) -0.001(5) -0.009(5)
C3 0.030(6) 0.028(6) 0.053(6) -0.014(5) 0.012(5) -0.006(5)
C22 0.028(6) 0.028(6) 0.055(7) -0.001(5) -0.010(5) -0.012(5)
C28 0.024(6) 0.025(5) 0.066(7) -0.007(5) -0.006(5) 0.001(5)
C4 0.038(7) 0.042(7) 0.037(5) 0.003(5) 0.004(5) 0.004(5)
C46 0.060(8) 0.033(6) 0.052(7) 0.001(5) 0.020(6) -0.031(6)
C45 0.054(8) 0.032(6) 0.050(6) 0.011(5) 0.010(5) -0.019(6)
C17 0.046(7) 0.032(6) 0.049(6) -0.004(5) 0.015(5) 0.005(5)
C47 0.044(7) 0.045(7) 0.049(6) -0.009(5) 0.005(5) -0.029(6)
C27 0.032(7) 0.078(9) 0.046(6) -0.025(6) 0.011(5) -0.004(6)
C26 0.026(6) 0.085(8) 0.028(5) -0.008(5) 0.006(4) -0.013(6)
C50 0.032(7) 0.050(8) 0.119(11) 0.040(7) 0.005(7) 0.007(6)
C51 0.047(8) 0.026(6) 0.105(10) 0.000(6) -0.036(7) -0.001(6)
C49 0.039(8) 0.068(9) 0.107(10) 0.012(8) 0.011(7) -0.004(7)
C52 0.099(12) 0.071(9) 0.072(9) -0.005(7) -0.016(8) -0.001(9)

loop_
_atom_type_symbol
_atom_type_description
_atom_type_scat_dispersion_real
_atom_type_scat_dispersion_imag
_atom_type_scat_source
C C 0.0033 0.0016 'International Tables Vol C Tables 4.2.6.8 and 6.1.1.4'
N N 0.0061 0.0033 'International Tables Vol C Tables 4.2.6.8 and 6.1.1.4'
O O 0.0106 0.0060 'International Tables Vol C Tables 4.2.6.8 and 6.1.1.4'
P P 0.1023 0.0942 'International Tables Vol C Tables 4.2.6.8 and 6.1.1.4'
V V 0.3005 0.5294 'International Tables Vol C Tables 4.2.6.8 and 6.1.1.4'
H H 0.0000 0.0000 'International Tables Vol C Tables 4.2.6.8 and 6.1.1.4'

loop_
_geom_angle_atom_site_label_1
_geom_angle_atom_site_label_2
_geom_angle_atom_site_label_3
_geom_angle
_geom_angle_site_symmetry_1
_geom_angle_site_symmetry_3
N1 V1 N2 109.5(3) . .
N1 V1 N4 105.6(3) . .
N2 V1 N4 110.8(3) . .
N1 V1 N3 106.8(3) . .
N2 V1 N3 112.5(3) . .
N4 V1 N3 111.4(3) . .
O1 P1 N1 113.3(3) . .
O1 P1 C43 111.7(4) . .
N1 P1 C43 105.8(4) . .
O1 P1 C37 114.4(3) . .
N1 P1 C37 104.6(4) . .
C43 P1 C37 106.3(4) . .
C1 N4 C7 117.2(6) . .
C1 N4 V1 125.1(5) . .
C7 N4 V1 117.2(5) . .
C31 N3 C25 117.9(6) . .
C31 N3 V1 124.8(5) . .
C25 N3 V1 116.9(5) . .
C51 O2 C50 110.4(9) . .
V1 N1 P1 173.1(5) . .
C19 N2 C13 114.9(6) . .
C19 N2 V1 129.0(6) . .
C13 N2 V1 115.8(5) . .
C32 C31 C36 119.7(7) . .
C32 C31 N3 121.2(8) . .
C36 C31 N3 119.1(7) . .
C26 C25 C30 120.3(9) . .
C26 C25 N3 120.0(8) . .
C30 C25 N3 119.7(8) . .
C20 C19 C24 118.3(8) . .
C20 C19 N2 120.4(8) . .
C24 C19 N2 121.3(8) . .
C8 C7 C12 118.5(8) . .
C8 C7 N4 121.0(8) . .
C12 C7 N4 120.5(8) . .
C14 C13 C18 118.8(8) . .
C14 C13 N2 122.1(8) . .
C18 C13 N2 119.0(7) . .
C6 C1 C2 118.9(8) . .
C6 C1 N4 122.0(7) . .
C2 C1 N4 119.0(7) . .
C42 C37 C38 119.7(8) . .
C42 C37 P1 121.3(7) . .
C38 C37 P1 118.8(7) . .
C3 C2 C1 119.9(8) . .
C3 C2 H2 120.1 . .
C1 C2 H2 120.1 . .
C35 C36 C31 119.5(8) . .
C35 C36 H36 120.2 . .
C31 C36 H36 120.2 . .
C33 C32 C31 120.0(8) . .
C33 C32 H32 120.0 . .
C31 C32 H32 120.0 . .
C19 C20 C21 120.6(8) . .
C19 C20 H20 119.7 . .
C21 C20 H20 119.7 . .
C23 C24 C19 121.0(8) . .
C23 C24 H24 119.5 . .
C19 C24 H24 119.5 . .
C11 C12 C7 120.7(8) . .
C11 C12 H12 119.7 . .
C7 C12 H12 119.7 . .
C15 C14 C13 121.4(9) . .
C15 C14 H14 119.3 . .
C13 C14 H14 119.3 . .
C7 C8 C9 120.9(9) . .
C7 C8 H8 119.6 . .
C9 C8 H8 119.6 . .
C33 C34 C35 118.5(8) . .
C33 C34 H34 120.7 . .
C35 C34 H34 120.7 . .
C32 C33 C34 120.8(8) . .
C32 C33 H33 119.6 . .
C34 C33 H33 119.6 . .
C5 C6 C1 119.8(8) . .
C5 C6 H6 120.1 . .
C1 C6 H6 120.1 . .
C48 C43 C44 119.1(8) . .
C48 C43 P1 118.7(7) . .
C44 C43 P1 122.2(7) . .
C39 C38 C37 118.4(8) . .
C39 C38 H38 120.8 . .
C37 C38 H38 120.8 . .
C25 C30 C29 119.1(9) . .
C25 C30 H30 120.4 . .
C29 C30 H30 120.4 . .
C37 C42 C41 120.0(9) . .
C37 C42 H42 120.0 . .
C41 C42 H42 120.0 . .
C9 C10 C11 118.9(8) . .
C9 C10 H10 120.5 . .
C11 C10 H10 120.5 . .
C39 C40 C41 119.2(8) . .
C39 C40 H40 120.4 . .
C41 C40 H40 120.4 . .
C36 C35 C34 121.4(9) . .
C36 C35 H35 119.3 . .
C34 C35 H35 119.3 . .
C28 C29 C30 120.8(9) . .
C28 C29 H29 119.6 . .
C30 C29 H29 119.6 . .
C40 C41 C42 120.6(9) . .
C40 C41 H41 119.7 . .
C42 C41 H41 119.7 . .
C14 C15 C16 119.6(9) . .
C14 C15 H15 120.2 . .
C16 C15 H15 120.2 . .
C17 C18 C13 120.2(9) . .
C17 C18 H18 119.9 . .
C13 C18 H18 119.9 . .
C10 C9 C8 120.9(9) . .
C10 C9 H9 119.5 . .
C8 C9 H9 119.5 . .
C20 C21 C22 120.3(9) . .
C20 C21 H21 119.9 . .
C22 C21 H21 119.9 . .
C40 C39 C38 122.0(9) . .
C40 C39 H39 119.0 . .
C38 C39 H39 119.0 . .
C17 C16 C15 118.9(9) . .
C17 C16 H16 120.6 . .
C15 C16 H16 120.6 . .
C12 C11 C10 120.1(9) . .
C12 C11 H11 120.0 . .
C10 C11 H11 120.0 . .
C43 C48 C47 120.7(9) . .
C43 C48 H48 119.7 . .
C47 C48 H48 119.7 . .
C6 C5 C4 122.2(9) . .
C6 C5 H5 118.9 . .
C4 C5 H5 118.9 . .
C22 C23 C24 120.1(9) . .
C22 C23 H23 119.9 . .
C24 C23 H23 119.9 . .
C45 C44 C43 120.2(9) . .
C45 C44 H44 119.9 . .
C43 C44 H44 119.9 . .
C2 C3 C4 121.9(8) . .
C2 C3 H3 119.0 . .
C4 C3 H3 119.0 . .
C23 C22 C21 119.6(9) . .
C23 C22 H22 120.2 . .
C21 C22 H22 120.2 . .
C27 C28 C29 119.5(10) . .
C27 C28 H28 120.2 . .
C29 C28 H28 120.2 . .
C3 C4 C5 117.3(9) . .
C3 C4 H4 121.3 . .
C5 C4 H4 121.3 . .
C47 C46 C45 120.5(9) . .
C47 C46 H46 119.8 . .
C45 C46 H46 119.8 . .
C46 C45 C44 120.1(10) . .
C46 C45 H45 120.0 . .
C44 C45 H45 120.0 . .
C18 C17 C16 120.9(9) . .
C18 C17 H17 119.5 . .
C16 C17 H17 119.5 . .
C46 C47 C48 119.4(10) . .
C46 C47 H47 120.3 . .
C48 C47 H47 120.3 . .
C28 C27 C26 119.2(9) . .
C28 C27 H27 120.4 . .
C26 C27 H27 120.4 . .
C25 C26 C27 121.0(9) . .
C25 C26 H26 119.5 . .
C27 C26 H26 119.5 . .
C49 C50 O2 107.2(7) . .
C49 C50 H50A 110.3 . .
O2 C50 H50A 110.3 . .
C49 C50 H50B 110.3 . .
O2 C50 H50B 110.3 . .
H50A C50 H50B 108.5 . .
O2 C51 C52 106.9(10) . .
O2 C51 H51A 110.4 . .
C52 C51 H51A 110.4 . .
O2 C51 H51B 110.4 . .
C52 C51 H51B 110.4 . .
H51A C51 H51B 108.6 . .
C50 C49 H49A 109.5 . .
C50 C49 H49B 109.5 . .
H49A C49 H49B 109.5 . .
C50 C49 H49C 109.5 . .
H49A C49 H49C 109.5 . .
H49B C49 H49C 109.5 . .
C51 C52 H52A 109.5 . .
C51 C52 H52B 109.5 . .
H52A C52 H52B 109.5 . .
C51 C52 H52C 109.5 . .
H52A C52 H52C 109.5 . .
H52B C52 H52C 109.5 . .
C54B O3 C54B 180.0 3_566 .
C54B O3 C54 110.6(9) 3_566 .
C54B O3 C54 69.4(9) . .
C54B O3 C54 69.4(9) 3_566 3_566
C54B O3 C54 110.6(9) . 3_566
C54 O3 C54 180.0 . 3_566
C54B C53 C54 74.9(11) . .
C53 C54 O3 103.2(8) . .
C53 C54B O3 104.7(9) . .
C55 O4 C55 117.2(15) 3_665 .
C55 O4 O4 59.7(9) 3_665 3_665
C55 O4 O4 57.5(8) . 3_665
C55 C56 C56B 47.9(11) . .
C55 C56B C56 47.2(11) . .
C56 C55 C56B 85(2) . .
C56 C55 O4 167.9(18) . 3_665
C56B C55 O4 106.5(9) . 3_665
C56 C55 O4 105.6(9) . .
C56B C55 O4 168.9(18) . .
O4 C55 O4 62.8(15) 3_665 .

loop_
_geom_bond_atom_site_label_1
_geom_bond_atom_site_label_2
_geom_bond_distance
_geom_bond_site_symmetry_2
V1 N1 1.661(7) .
V1 N2 1.872(7) .
V1 N4 1.886(6) .
V1 N3 1.898(7) .
P1 O1 1.482(6) .
P1 N1 1.674(7) .
P1 C43 1.786(9) .
P1 C37 1.821(9) .
N4 C1 1.413(10) .
N4 C7 1.427(10) .
N3 C31 1.428(10) .
N3 C25 1.441(10) .
O2 C51 1.387(12) .
O2 C50 1.518(10) .
N2 C19 1.438(11) .
N2 C13 1.439(11) .
C31 C32 1.390(11) .
C31 C36 1.392(12) .
C25 C26 1.342(12) .
C25 C30 1.376(11) .
C19 C20 1.377(12) .
C19 C24 1.393(11) .
C7 C8 1.378(12) .
C7 C12 1.397(11) .
C13 C14 1.384(11) .
C13 C18 1.398(12) .
C1 C6 1.395(12) .
C1 C2 1.402(11) .
C37 C42 1.376(11) .
C37 C38 1.405(12) .
C2 C3 1.382(12) .
C2 H2 0.9500 .
C36 C35 1.368(11) .
C36 H36 0.9500 .
C32 C33 1.374(11) .
C32 H32 0.9500 .
C20 C21 1.389(13) .
C20 H20 0.9500 .
C24 C23 1.390(12) .
C24 H24 0.9500 .
C12 C11 1.384(12) .
C12 H12 0.9500 .
C14 C15 1.382(12) .
C14 H14 0.9500 .
C8 C9 1.386(12) .
C8 H8 0.9500 .
C34 C33 1.387(13) .
C34 C35 1.391(12) .
C34 H34 0.9500 .
C33 H33 0.9500 .
C6 C5 1.380(12) .
C6 H6 0.9500 .
C43 C48 1.382(13) .
C43 C44 1.402(12) .
C38 C39 1.398(11) .
C38 H38 0.9500 .
C30 C29 1.395(13) .
C30 H30 0.9500 .
C42 C41 1.405(12) .
C42 H42 0.9500 .
C10 C9 1.370(13) .
C10 C11 1.401(13) .
C10 H10 0.9500 .
C40 C39 1.367(12) .
C40 C41 1.372(13) .
C40 H40 0.9500 .
C35 H35 0.9500 .
C29 C28 1.382(13) .
C29 H29 0.9500 .
C41 H41 0.9500 .
C15 C16 1.400(13) .
C15 H15 0.9500 .
C18 C17 1.374(13) .
C18 H18 0.9500 .
C9 H9 0.9500 .
C21 C22 1.389(13) .
C21 H21 0.9500 .
C39 H39 0.9500 .
C16 C17 1.397(13) .
C16 H16 0.9500 .
C11 H11 0.9500 .
C48 C47 1.409(12) .
C48 H48 0.9500 .
C5 C4 1.393(13) .
C5 H5 0.9500 .
C23 C22 1.362(13) .
C23 H23 0.9500 .
C44 C45 1.394(12) .
C44 H44 0.9500 .
C3 C4 1.388(13) .
C3 H3 0.9500 .
C22 H22 0.9500 .
C28 C27 1.360(14) .
C28 H28 0.9500 .
C4 H4 0.9500 .
C46 C47 1.382(14) .
C46 C45 1.382(15) .
C46 H46 0.9500 .
C45 H45 0.9500 .
C17 H17 0.9500 .
C47 H47 0.9500 .
C27 C26 1.418(14) .
C27 H27 0.9500 .
C26 H26 0.9500 .
C50 C49 1.466(12) .
C50 H50A 0.9900 .
C50 H50B 0.9900 .
C51 C52 1.515(17) .
C51 H51A 0.9900 .
C51 H51B 0.9900 .
C49 H49A 0.9800 .
C49 H49B 0.9800 .
C49 H49C 0.9800 .
C52 H52A 0.9800 .
C52 H52B 0.9800 .
C52 H52C 0.9800 .
O3 C54B 1.569(12) 3_566
O3 C54B 1.569(12) .
O3 C54 1.580(11) .
O3 C54 1.580(11) 3_566
C53 C54B 1.463(13) .
C53 C54 1.484(13) .
O4 C55 1.526(12) 3_665
O4 C55 1.562(12) .
O4 O4 1.61(3) 3_665
C56 C55 1.458(13) .
C56 C56B 1.98(4) .
C56B C55 1.473(14) .
C55 O4 1.526(12) 3_665
